data_4328343
loop_
_publ_author_name
'Michael J. Rose'
'Jay R. Winkler'
'Harry B. Gray'

_publ_contact_author_address
;
Division of Chemistry and Chemical Engineering,
California Institute of Technology,
1200 E California Blvd,
Pasdena, CA 91125
USA
;
_publ_contact_author_email mrose@caltech.edu
_publ_contact_author_fax '+1 626 459 2935'
_publ_contact_author_name 'Michael Rose'
_publ_contact_author_phone '+1 626 395 2846'
_publ_section_title
;
 Fe4 Cluster and a Buckled Macrocycle Complex from the Reduction of
 [(dmgBF2)2Fe(L)2] (L = MeCN,tBuiNC)
;
_journal_name_full 'Inorganic Chemistry'
_journal_page_first 1980
_journal_page_last 1982
_journal_paper_doi 10.1021/ic202253v
_journal_volume 51
_journal_year 2012
_chemical_formula_moiety 'C12 H20 B2 F4 Fe N6 O4'
_chemical_formula_sum 'C12 H20 B2 F4 Fe N6 O4'
_chemical_formula_weight 465.81
_chemical_name_systematic
;
 ?
;
_space_group_IT_number 60
_symmetry_cell_setting orthorhombic
_symmetry_space_group_name_Hall '-P 2n 2ab'
_symmetry_space_group_name_H-M 'P b c n'
_atom_sites_solution_hydrogens geom
_atom_sites_solution_primary direct
_atom_sites_solution_secondary difmap
_audit_creation_method SHELXL-97
_cell_angle_alpha 90.00
_cell_angle_beta 90.00
_cell_angle_gamma 90.00
_cell_formula_units_Z 4
_cell_length_a 15.448(3)
_cell_length_b 8.5409(17)
_cell_length_c 13.949(3)
_cell_measurement_reflns_used 6075
_cell_measurement_temperature 150(2)
_cell_measurement_theta_max 61.919
_cell_measurement_theta_min 6.73
_cell_volume 1840.4(6)
_computing_cell_refinement 'Bruker SAINT v7.60A'
_computing_data_collection 'Bruker APEX2 v2010.3.0'
_computing_data_reduction 'Bruker SAINT v7.60A'
_computing_molecular_graphics 'Bruker SHELXTL v6.14'
_computing_publication_material 'Bruker SHELXTL v6.14'
_computing_structure_refinement 'SHELXL-97 (Sheldrick, 2008)'
_computing_structure_solution 'SHELXS-97 (Sheldrick, 2008)'
_diffrn_ambient_temperature 150(2)
_diffrn_measured_fraction_theta_full 0.997
_diffrn_measured_fraction_theta_max 0.997
_diffrn_measurement_device_type 'Bruker APEXII'
_diffrn_measurement_method '\w scans'
_diffrn_radiation_monochromator 'Si-(111) channel cut crystal'
_diffrn_radiation_source Synchrotron
_diffrn_radiation_type Synchrotron
_diffrn_radiation_wavelength 0.77490
_diffrn_reflns_av_R_equivalents 0.0517
_diffrn_reflns_av_sigmaI/netI 0.0268
_diffrn_reflns_limit_h_max 20
_diffrn_reflns_limit_h_min -20
_diffrn_reflns_limit_k_max 11
_diffrn_reflns_limit_k_min -11
_diffrn_reflns_limit_l_max 18
_diffrn_reflns_limit_l_min -18
_diffrn_reflns_number 21956
_diffrn_reflns_theta_full 31.14
_diffrn_reflns_theta_max 31.13
_diffrn_reflns_theta_min 3.37
_exptl_absorpt_coefficient_mu 0.893
_exptl_absorpt_correction_T_max 0.7462
_exptl_absorpt_correction_T_min 0.6573
_exptl_absorpt_correction_type multi-scan
_exptl_absorpt_process_details 'SADABS v2008/1, Bruker-AXS, Madison, WI'
_exptl_crystal_colour 'Dark red'
_exptl_crystal_density_diffrn 1.681
_exptl_crystal_description 'Rectangular block'
_exptl_crystal_F_000 952
_exptl_crystal_size_max 0.09
_exptl_crystal_size_mid 0.03
_exptl_crystal_size_min 0.03
_refine_diff_density_max 0.651
_refine_diff_density_min -0.368
_refine_diff_density_rms 0.061
_refine_ls_extinction_method none
_refine_ls_goodness_of_fit_ref 2.440
_refine_ls_hydrogen_treatment Riding
_refine_ls_matrix_type 'Full matrix'
_refine_ls_number_parameters 132
_refine_ls_number_reflns 2286
_refine_ls_number_restraints 0
_refine_ls_restrained_S_all 2.440
_refine_ls_R_factor_all 0.0400
_refine_ls_R_factor_gt 0.0327
_refine_ls_shift/su_max 0.000
_refine_ls_shift/su_mean 0.000
_refine_ls_structure_factor_coef Fsqd
_refine_ls_weighting_details w=1/s^2^(Fo^2^)
_refine_ls_weighting_scheme sigma
_refine_ls_wR_factor_gt 0.0735
_refine_ls_wR_factor_ref 0.0743
_reflns_number_gt 1939
_reflns_number_total 2286
_reflns_threshold_expression >2sigma(I)
_cod_data_source_file ic202253v_si_002_4.cif
_cod_data_source_block cal001-o1
_cod_depositor_comments
;
The following automatic conversions were performed:

'_atom_sites_solution_primary' value 'direct methods' was changed to
'direct'.

'_atom_sites_solution_secondary' value 'Difference Fourier map' was
changed to 'difmap'.

'_atom_sites_solution_hydrogens' value 'Geometric positions' was
changed to 'geom'.

Automatic conversion script
Id: cif_fix_values 6452 2018-10-05 10:23:21Z andrius 
;
_cod_database_code 4328343

loop_
_symmetry_equiv_pos_as_xyz
'x, y, z'
'-x+1/2, -y+1/2, z+1/2'
'-x, y, -z+1/2'
'x+1/2, -y+1/2, -z'
'-x, -y, -z'
'x-1/2, y-1/2, -z-1/2'
'x, -y, z-1/2'
'-x-1/2, y-1/2, z'

loop_
_atom_site_label
_atom_site_type_symbol
_atom_site_fract_x
_atom_site_fract_y
_atom_site_fract_z
_atom_site_U_iso_or_equiv
_atom_site_adp_type
_atom_site_occupancy
_atom_site_symmetry_multiplicity
_atom_site_calc_flag
_atom_site_refinement_flags
_atom_site_disorder_assembly
_atom_site_disorder_group
Fe1 Fe 0.0000 0.03472(4) 0.2500 0.01951(11) Uani 1 2 d S . .
F1 F 0.14942(7) 0.15010(14) -0.01859(7) 0.0360(3) Uani 1 1 d . . .
F2 F 0.13778(7) 0.32887(13) 0.10303(8) 0.0368(3) Uani 1 1 d . . .
O1 O -0.02103(8) 0.16830(15) 0.44136(8) 0.0255(3) Uani 1 1 d . . .
O2 O 0.15390(8) 0.06065(15) 0.13592(8) 0.0258(3) Uani 1 1 d . . .
N1 N 0.03018(9) 0.15825(16) 0.36049(10) 0.0210(3) Uani 1 1 d . . .
N2 N 0.11776(9) 0.07876(17) 0.22667(10) 0.0216(3) Uani 1 1 d . . .
N3 N -0.00973(9) -0.13904(17) 0.16374(10) 0.0237(3) Uani 1 1 d . . .
H3 H -0.0160 -0.1236 0.1018 0.028 Uiso 1 1 calc R . .
B1 B 0.11728(14) 0.1792(3) 0.07198(15) 0.0270(5) Uani 1 1 d . . .
C1 C 0.11198(11) 0.1895(2) 0.37476(12) 0.0236(4) Uani 1 1 d . . .
C2 C 0.16301(11) 0.1566(2) 0.28947(13) 0.0244(4) Uani 1 1 d . . .
C3 C 0.14865(12) 0.2487(2) 0.46679(13) 0.0304(4) Uani 1 1 d . . .
H3A H 0.1020 0.2613 0.5138 0.046 Uiso 0.50 1 calc PR A 1
H3B H 0.1767 0.3500 0.4558 0.046 Uiso 0.50 1 calc PR A 1
H3C H 0.1913 0.1738 0.4912 0.046 Uiso 0.50 1 calc PR A 1
H3CC H 0.1396 0.1723 0.5218 0.046 Uiso 0.50 1 d PR A 2
H3AA H 0.1203 0.3406 0.4950 0.046 Uiso 0.50 1 d PR A 2
H3BB H 0.2019 0.2837 0.4654 0.046 Uiso 0.50 1 d PR A 2
C4 C 0.25351(12) 0.2122(3) 0.27414(14) 0.0345(5) Uani 1 1 d . . .
H4A H 0.2573 0.2665 0.2124 0.052 Uiso 0.50 1 calc PR B 1
H4B H 0.2929 0.1223 0.2741 0.052 Uiso 0.50 1 calc PR B 1
H4C H 0.2697 0.2842 0.3258 0.052 Uiso 0.50 1 calc PR B 1
H4AA H 0.2809 0.1530 0.2225 0.052 Uiso 0.50 1 d PR B 2
H4BB H 0.2831 0.2020 0.3311 0.052 Uiso 0.50 1 d PR B 2
H4CC H 0.2529 0.3187 0.2529 0.052 Uiso 0.50 1 d PR B 2
C5 C -0.00698(11) -0.2791(2) 0.19822(13) 0.0260(4) Uani 1 1 d . . .
C6 C -0.01893(15) -0.4251(2) 0.14170(16) 0.0381(5) Uani 1 1 d . . .
H6A H -0.0144 -0.5159 0.1843 0.057 Uiso 0.50 1 calc PR C 1
H6B H 0.0259 -0.4315 0.0921 0.057 Uiso 0.50 1 calc PR C 1
H6C H -0.0761 -0.4241 0.1114 0.057 Uiso 0.50 1 calc PR C 1
H6AA H 0.0380 -0.4792 0.1461 0.057 Uiso 0.50 1 d PR C 2
H6BB H -0.0356 -0.3979 0.0748 0.057 Uiso 0.50 1 d PR C 2
H6CC H -0.0645 -0.4859 0.1705 0.057 Uiso 0.50 1 d PR C 2

loop_
_atom_site_aniso_label
_atom_site_aniso_U_11
_atom_site_aniso_U_22
_atom_site_aniso_U_33
_atom_site_aniso_U_23
_atom_site_aniso_U_13
_atom_site_aniso_U_12
Fe1 0.01670(18) 0.01841(18) 0.02340(19) 0.000 -0.00052(14) 0.000
F1 0.0262(6) 0.0540(8) 0.0279(6) 0.0022(5) 0.0049(5) -0.0012(5)
F2 0.0333(6) 0.0288(6) 0.0482(7) 0.0018(5) -0.0038(5) -0.0067(5)
O1 0.0207(6) 0.0336(7) 0.0221(6) -0.0017(5) 0.0023(5) 0.0004(5)
O2 0.0210(7) 0.0326(7) 0.0239(7) -0.0030(5) 0.0028(5) 0.0024(5)
N1 0.0191(7) 0.0202(7) 0.0237(8) -0.0001(6) 0.0012(6) 0.0019(6)
N2 0.0187(8) 0.0232(7) 0.0228(8) 0.0005(6) 0.0019(6) 0.0028(6)
N3 0.0216(8) 0.0251(8) 0.0244(7) -0.0016(6) 0.0006(6) -0.0002(6)
B1 0.0218(10) 0.0309(12) 0.0284(11) -0.0014(9) 0.0045(8) -0.0036(8)
C1 0.0211(9) 0.0225(9) 0.0271(9) 0.0006(7) -0.0036(7) -0.0001(7)
C2 0.0186(9) 0.0254(9) 0.0291(9) 0.0015(8) -0.0021(7) 0.0006(7)
C3 0.0244(10) 0.0382(11) 0.0286(10) -0.0045(8) -0.0032(8) -0.0053(8)
C4 0.0188(10) 0.0467(13) 0.0379(11) -0.0045(9) -0.0011(8) -0.0050(8)
C5 0.0212(9) 0.0232(9) 0.0336(10) -0.0021(7) 0.0036(8) 0.0001(7)
C6 0.0487(14) 0.0239(10) 0.0417(12) -0.0054(8) 0.0054(10) -0.0022(9)

loop_
_atom_type_symbol
_atom_type_description
_atom_type_scat_dispersion_real
_atom_type_scat_dispersion_imag
_atom_type_scat_source
C C 0.0033 0.0016 'International Tables Vol C Tables 4.2.6.8 and 6.1.1.4'
H H 0.0000 0.0000 'International Tables Vol C Tables 4.2.6.8 and 6.1.1.4'
B B 0.0013 0.0007 'International Tables Vol C Tables 4.2.6.8 and 6.1.1.4'
N N 0.0061 0.0033 'International Tables Vol C Tables 4.2.6.8 and 6.1.1.4'
O O 0.0106 0.0060 'International Tables Vol C Tables 4.2.6.8 and 6.1.1.4'
F F 0.0171 0.0103 'International Tables Vol C Tables 4.2.6.8 and 6.1.1.4'
Fe Fe 0.3553 0.9930 'International Tables Vol C Tables 4.2.6.8 and 6.1.1.4'

loop_
_geom_angle_atom_site_label_1
_geom_angle_atom_site_label_2
_geom_angle_atom_site_label_3
_geom_angle
_geom_angle_site_symmetry_1
_geom_angle_site_symmetry_3
N2 Fe1 N2 156.99(9) . 3
N2 Fe1 N3 96.99(6) . .
N2 Fe1 N3 100.79(6) 3 .
N2 Fe1 N3 100.78(6) . 3
N2 Fe1 N3 97.00(6) 3 3
N3 Fe1 N3 78.50(9) . 3
N2 Fe1 N1 78.18(6) . .
N2 Fe1 N1 89.21(6) 3 .
N3 Fe1 N1 161.10(6) . .
N3 Fe1 N1 84.42(6) 3 .
N2 Fe1 N1 89.20(6) . 3
N2 Fe1 N1 78.18(6) 3 3
N3 Fe1 N1 84.42(6) . 3
N3 Fe1 N1 161.10(6) 3 3
N1 Fe1 N1 113.53(9) . 3
N1 O1 B1 118.04(13) . 3
N2 O2 B1 108.80(13) . .
C1 N1 O1 114.65(14) . .
C1 N1 Fe1 117.90(12) . .
O1 N1 Fe1 123.33(11) . .
C2 N2 O2 116.92(14) . .
C2 N2 Fe1 120.21(12) . .
O2 N2 Fe1 121.44(10) . .
C5 N3 Fe1 118.78(13) . .
F1 B1 F2 111.70(16) . .
F1 B1 O2 107.12(16) . .
F2 B1 O2 111.05(16) . .
F1 B1 O1 103.40(15) . 3
F2 B1 O1 108.78(16) . 3
O2 B1 O1 114.56(15) . 3
N1 C1 C2 111.11(15) . .
N1 C1 C3 124.58(16) . .
C2 C1 C3 124.31(16) . .
N2 C2 C1 110.95(15) . .
N2 C2 C4 124.65(17) . .
C1 C2 C4 124.32(16) . .
N3 C5 C5 111.94(10) . 3
N3 C5 C6 125.17(17) . .
C5 C5 C6 122.87(11) 3 .

loop_
_geom_bond_atom_site_label_1
_geom_bond_atom_site_label_2
_geom_bond_distance
_geom_bond_site_symmetry_2
Fe1 N2 1.8859(15) .
Fe1 N2 1.8859(15) 3
Fe1 N3 1.9164(15) .
Fe1 N3 1.9164(15) 3
Fe1 N1 1.9252(14) .
Fe1 N1 1.9252(14) 3
F1 B1 1.380(2) .
F2 B1 1.386(2) .
O1 N1 1.3805(18) .
O1 B1 1.501(2) 3
O2 N2 1.3921(17) .
O2 B1 1.463(2) .
N1 C1 1.307(2) .
N2 C2 1.303(2) .
N3 C5 1.290(2) .
B1 O1 1.501(2) 3
C1 C2 1.454(2) .
C1 C3 1.492(2) .
C2 C4 1.492(2) .
C5 C5 1.461(4) 3
C5 C6 1.487(3) .
